data_7122188
loop_
_publ_author_name
'Zhao, Peng'
'Wu, Simeng'
'Ke, Chaoqi'
'Liu, Xiaohua'
'Feng, Xiaoming'

_publ_section_title
;
 Chiral Lewis acid-catalyzed enantioselective cyclopropanation and C-H
 insertion reactions of vinyl ketones with \a-diazoesters.
;
_journal_issue 70
_journal_name_full 'Chemical communications (Cambridge, England)'
_journal_page_first 9837
_journal_page_last 9840
_journal_paper_doi 10.1039/c8cc05420g
_journal_volume 54
_journal_year 2018
_chemical_absolute_configuration ad
_chemical_formula_moiety 'C32 H30 N2 O4 S'
_chemical_formula_sum 'C32 H30 N2 O4 S'
_chemical_formula_weight 538.64
_space_group_crystal_system monoclinic
_space_group_IT_number 4
_space_group_name_Hall 'P 2yb'
_space_group_name_H-M_alt 'P 1 21 1'
_symmetry_space_group_name_Hall 'P 2yb'
_symmetry_space_group_name_H-M 'P 1 21 1'
_atom_sites_solution_hydrogens geom
_atom_sites_solution_primary direct
_audit_creation_date 2017-07-19
_audit_creation_method
;
Olex2 1.2
(compiled 2017.03.28 svn.r3405 for OlexSys, GUI svn.r5337)
;
_audit_update_record
;
2018-05-17 deposited with the CCDC.
2018-08-09 downloaded from the CCDC.
;
_cell_angle_alpha 90
_cell_angle_beta 97.782(3)
_cell_angle_gamma 90
_cell_formula_units_Z 2
_cell_length_a 9.7057(2)
_cell_length_b 10.0310(3)
_cell_length_c 14.8723(4)
_cell_measurement_reflns_used 4224
_cell_measurement_temperature 299.1(3)
_cell_measurement_theta_max 72.6270
_cell_measurement_theta_min 4.4040
_cell_volume 1434.60(7)
_computing_cell_refinement
;
CrysAlisPro, Agilent Technologies,
Version 1.171.37.35 (release 13-08-2014 CrysAlis171 .NET)
(compiled Aug 13 2014,18:06:01)
;
_computing_data_collection
;
CrysAlisPro, Agilent Technologies,
Version 1.171.37.35 (release 13-08-2014 CrysAlis171 .NET)
(compiled Aug 13 2014,18:06:01)
;
_computing_data_reduction
;
CrysAlisPro, Agilent Technologies,
Version 1.171.37.35 (release 13-08-2014 CrysAlis171 .NET)
(compiled Aug 13 2014,18:06:01)
;
_computing_molecular_graphics 'Olex2 (Dolomanov et al., 2009)'
_computing_publication_material 'Olex2 (Dolomanov et al., 2009)'
_computing_structure_refinement 'ShelXL (Sheldrick, 2015)'
_computing_structure_solution 'ShelXT (Sheldrick, 2015)'
_diffrn_ambient_environment air
_diffrn_ambient_temperature 299.1(3)
_diffrn_detector 'CCD plate'
_diffrn_detector_area_resol_mean 15.9595
_diffrn_detector_type EosS2
_diffrn_measured_fraction_theta_full 0.999
_diffrn_measured_fraction_theta_max 0.981
_diffrn_measurement_details
;
#__ type_ start__ end____ width___ exp.time_
  1 omega   19.00  103.00   1.0000    1.0000
omega____ theta____ kappa____ phi______ frames
    -       36.1671   57.0000 -150.0000 84

#__ type_ start__ end____ width___ exp.time_
  2 omega   23.00   90.00   1.0000    1.0000
omega____ theta____ kappa____ phi______ frames
    -       36.1671 -125.0000  -90.0000 67

#__ type_ start__ end____ width___ exp.time_
  3 omega    1.00   75.00   1.0000    1.0000
omega____ theta____ kappa____ phi______ frames
    -       36.1671  -99.0000 -120.0000 74

#__ type_ start__ end____ width___ exp.time_
  4 omega   19.00  103.00   1.0000    1.0000
omega____ theta____ kappa____ phi______ frames
    -       36.1671   57.0000    0.0000 84

#__ type_ start__ end____ width___ exp.time_
  5 omega   19.00  103.00   1.0000    1.0000
omega____ theta____ kappa____ phi______ frames
    -       36.1671   57.0000 -180.0000 84

#__ type_ start__ end____ width___ exp.time_
  6 omega  -31.00   63.00   1.0000    1.0000
omega____ theta____ kappa____ phi______ frames
    -       36.1671  -77.0000   60.0000 94

#__ type_ start__ end____ width___ exp.time_
  7 omega   39.00  109.00   1.0000    7.0000
omega____ theta____ kappa____ phi______ frames
    -      108.0000  -94.0000  -30.0000 70

#__ type_ start__ end____ width___ exp.time_
  8 omega   81.00  176.00   1.0000    7.0000
omega____ theta____ kappa____ phi______ frames
    -      108.0000   77.0000  120.0000 95

#__ type_ start__ end____ width___ exp.time_
  9 omega   38.00   91.00   1.0000    7.0000
omega____ theta____ kappa____ phi______ frames
    -      108.0000  -30.0000  -60.0000 53

#__ type_ start__ end____ width___ exp.time_
 10 omega   91.00  176.00   1.0000    7.0000
omega____ theta____ kappa____ phi______ frames
    -      108.0000   45.0000  -90.0000 85

#__ type_ start__ end____ width___ exp.time_
 11 omega   38.00   91.00   1.0000    7.0000
omega____ theta____ kappa____ phi______ frames
    -      108.0000  -30.0000  150.0000 53

#__ type_ start__ end____ width___ exp.time_
 12 omega   39.00  109.00   1.0000    7.0000
omega____ theta____ kappa____ phi______ frames
    -      108.0000  -94.0000   60.0000 70

#__ type_ start__ end____ width___ exp.time_
 13 omega   40.00   98.00   1.0000    7.0000
omega____ theta____ kappa____ phi______ frames
    -      108.0000  -45.0000   30.0000 58

#__ type_ start__ end____ width___ exp.time_
 14 omega   87.00  178.00   1.0000    7.0000
omega____ theta____ kappa____ phi______ frames
    -      108.0000   30.0000   90.0000 91

#__ type_ start__ end____ width___ exp.time_
 15 omega   19.00  103.00   1.0000    1.0000
omega____ theta____ kappa____ phi______ frames
    -       36.1671   57.0000  -60.0000 84

#__ type_ start__ end____ width___ exp.time_
 16 omega  -31.00   53.00   1.0000    1.0000
omega____ theta____ kappa____ phi______ frames
    -       36.1671  -57.0000  -60.0000 84

#__ type_ start__ end____ width___ exp.time_
 17 omega   19.00  103.00   1.0000    1.0000
omega____ theta____ kappa____ phi______ frames
    -       36.1671   57.0000   90.0000 84
;
_diffrn_measurement_device 'four-circle diffractometer'
_diffrn_measurement_device_type 'New Gemini, Dual, Cu at zero, EosS2'
_diffrn_measurement_method '\w scans'
_diffrn_orient_matrix_UB_11 0.0474132000
_diffrn_orient_matrix_UB_12 -0.0308021000
_diffrn_orient_matrix_UB_13 -0.0925533000
_diffrn_orient_matrix_UB_21 -0.0890810000
_diffrn_orient_matrix_UB_22 -0.1276143000
_diffrn_orient_matrix_UB_23 -0.0076533000
_diffrn_orient_matrix_UB_31 -0.1244760000
_diffrn_orient_matrix_UB_32 0.0796541000
_diffrn_orient_matrix_UB_33 -0.0480001000
_diffrn_radiation_monochromator graphite
_diffrn_radiation_probe x-ray
_diffrn_radiation_type CuK\a
_diffrn_radiation_wavelength 1.54184
_diffrn_reflns_av_R_equivalents 0.0305
_diffrn_reflns_av_unetI/netI 0.0346
_diffrn_reflns_Laue_measured_fraction_full 0.999
_diffrn_reflns_Laue_measured_fraction_max 0.981
_diffrn_reflns_limit_h_max 11
_diffrn_reflns_limit_h_min -11
_diffrn_reflns_limit_k_max 11
_diffrn_reflns_limit_k_min -12
_diffrn_reflns_limit_l_max 15
_diffrn_reflns_limit_l_min -18
_diffrn_reflns_number 8332
_diffrn_reflns_point_group_measured_fraction_full 0.873
_diffrn_reflns_point_group_measured_fraction_max 0.841
_diffrn_reflns_theta_full 67.684
_diffrn_reflns_theta_max 72.589
_diffrn_reflns_theta_min 4.598
_diffrn_source 'Enhance (Cu) X-ray Source'
_exptl_absorpt_coefficient_mu 1.314
_exptl_absorpt_correction_T_max 1.00000
_exptl_absorpt_correction_T_min 0.46227
_exptl_absorpt_correction_type multi-scan
_exptl_absorpt_process_details
;
CrysAlisPro, Agilent Technologies,
Version 1.171.37.35 (release 13-08-2014 CrysAlis171 .NET)
(compiled Aug 13 2014,18:06:01)
Empirical absorption correction using spherical harmonics,
 implemented in SCALE3 ABSPACK scaling algorithm.
;
_exptl_crystal_colour 'clear light colourless'
_exptl_crystal_colour_lustre clear
_exptl_crystal_colour_modifier light
_exptl_crystal_colour_primary colourless
_exptl_crystal_density_diffrn 1.247
_exptl_crystal_description plate
_exptl_crystal_F_000 568
_exptl_crystal_size_max 0.7
_exptl_crystal_size_mid 0.4
_exptl_crystal_size_min 0.1
_refine_diff_density_max 0.392
_refine_diff_density_min -0.313
_refine_diff_density_rms 0.059
_refine_ls_abs_structure_details
;
 Flack x determined using 1534 quotients [(I+)-(I-)]/[(I+)+(I-)]
 (Parsons, Flack and Wagner, Acta Cryst. B69 (2013) 249-259).
;
_refine_ls_abs_structure_Flack 0.073(15)
_refine_ls_extinction_method none
_refine_ls_goodness_of_fit_ref 1.054
_refine_ls_hydrogen_treatment constr
_refine_ls_matrix_type full
_refine_ls_number_parameters 354
_refine_ls_number_reflns 4788
_refine_ls_number_restraints 1
_refine_ls_restrained_S_all 1.054
_refine_ls_R_factor_all 0.0598
_refine_ls_R_factor_gt 0.0557
_refine_ls_shift/su_max 0.000
_refine_ls_shift/su_mean 0.000
_refine_ls_structure_factor_coef Fsqd
_refine_ls_weighting_details 'w=1/[\s^2^(Fo^2^)+(0.1076P)^2^] where P=(Fo^2^+2Fc^2^)/3'
_refine_ls_weighting_scheme calc
_refine_ls_wR_factor_gt 0.1466
_refine_ls_wR_factor_ref 0.1516
_reflns_Friedel_coverage 0.616
_reflns_Friedel_fraction_full 0.731
_reflns_Friedel_fraction_max 0.683
_reflns_number_gt 4329
_reflns_number_total 4788
_reflns_threshold_expression 'I > 2\s(I)'
_cod_data_source_file c8cc05420g2.cif
_cod_data_source_block fxm-wsm-182
_cod_depositor_comments 'Adding full bibliography for 7122187--7122188.cif.'
_cod_database_code 7122188
_shelx_shelxl_version_number 2014/7
_shelx_space_group_comment
;
The symmetry employed for this shelxl refinement is uniquely defined
by the following loop, which should always be used as a source of
symmetry information in preference to the above space-group names.
They are only intended as comments.
;
_reflns_odcompleteness_completeness 99.96
_reflns_odcompleteness_iscentric 1
_reflns_odcompleteness_theta 66.97
_olex2_refinement_description
;
1. Fixed Uiso
 At 1.2 times of:
  All C(H) groups, All C(H,H) groups, All N(H) groups
 At 1.5 times of:
  All C(H,H,H) groups
2.a Ternary CH refined with riding coordinates:
 C00G(H00G)
2.b Secondary CH2 refined with riding coordinates:
 C00T(H00B,H00D)
2.c Aromatic/amide H refined with riding coordinates:
 N007(H007), C009(H009), C00A(H00A), C00C(H00C), C00F(H00F), C00H(H00H),
 C00I(H00I), C00J(H00J), C00L(H00L), C00M(H00M), C00O(H00O), C00R(H00R),
 C00S(H00S), C00U(H00U), C00V(H00V), C00W(H00W), C00X(H00X), C00Y(H00Y),
 C010(H010), C011(H011), C012(H012)
2.d Idealised Me refined as rotating group:
 C00Z(H00E,H00K,H00N), C013(H01A,H01B,H01C)
;
_olex2_date_sample_data_collection 2017-07-18
_olex2_submission_special_instructions 'No special instructions were received'

loop_
_space_group_symop_operation_xyz
'x, y, z'
'-x, y+1/2, -z'

loop_
_atom_site_label
_atom_site_type_symbol
_atom_site_fract_x
_atom_site_fract_y
_atom_site_fract_z
_atom_site_U_iso_or_equiv
_atom_site_adp_type
_atom_site_occupancy
_atom_site_site_symmetry_order
_atom_site_calc_flag
_atom_site_refinement_flags_posn
S001 S 1.00301(8) 0.43480(10) 0.50637(7) 0.0539(3) Uani 1 1 d .
O002 O 1.1213(3) 0.5156(3) 0.5331(3) 0.0705(8) Uani 1 1 d .
O003 O 1.0217(3) 0.3029(3) 0.4762(3) 0.0680(8) Uani 1 1 d .
N004 N 0.7863(3) 0.4618(3) 0.3929(2) 0.0486(7) Uani 1 1 d .
C005 C 0.7072(4) 0.5188(4) 0.3280(2) 0.0460(7) Uani 1 1 d .
C006 C 0.5299(3) 0.3415(4) 0.3566(2) 0.0438(7) Uani 1 1 d .
N007 N 0.9153(3) 0.5181(3) 0.4210(2) 0.0544(7) Uani 1 1 d .
H007 H 0.9462 0.5880 0.3969 0.065 Uiso 1 1 calc R
C008 C 0.5719(3) 0.4523(4) 0.2999(2) 0.0468(7) Uani 1 1 d .
C009 C 0.4133(4) 0.3546(4) 0.4001(2) 0.0505(8) Uani 1 1 d .
H009 H 0.3649 0.4349 0.3961 0.061 Uiso 1 1 calc R
C00A C 0.3674(4) 0.2511(5) 0.4494(3) 0.0597(9) Uani 1 1 d .
H00A H 0.2875 0.2614 0.4769 0.072 Uiso 1 1 calc R
C00B C 0.7472(4) 0.6435(4) 0.2816(2) 0.0473(7) Uani 1 1 d .
C00C C 0.4904(4) 0.4909(4) 0.2236(3) 0.0541(8) Uani 1 1 d .
H00C H 0.5167 0.5663 0.1937 0.065 Uiso 1 1 calc R
C00D C 0.8960(4) 0.4273(4) 0.5924(3) 0.0546(8) Uani 1 1 d .
C00E C 0.3801(5) 0.3730(6) 0.0895(3) 0.0739(13) Uani 1 1 d .
C00F C 0.6026(4) 0.2212(4) 0.3668(3) 0.0528(8) Uani 1 1 d .
H00F H 0.6825 0.2101 0.3394 0.063 Uiso 1 1 calc R
C00G C 0.3595(4) 0.4198(5) 0.1835(2) 0.0561(9) Uani 1 1 d .
H00G H 0.3472 0.3413 0.2208 0.067 Uiso 1 1 calc R
C00H C 0.8174(6) 0.5210(5) 0.7233(4) 0.0742(12) Uani 1 1 d .
H00H H 0.8211 0.5885 0.7664 0.089 Uiso 1 1 calc R
C00I C 0.4393(4) 0.1330(5) 0.4579(3) 0.0609(10) Uani 1 1 d .
H00I H 0.4085 0.0630 0.4911 0.073 Uiso 1 1 calc R
C00J C 0.5572(4) 0.1192(4) 0.4169(3) 0.0587(9) Uani 1 1 d .
H00J H 0.6069 0.0397 0.4232 0.070 Uiso 1 1 calc R
C00K C 0.0979(4) 0.4285(6) 0.1482(3) 0.0688(11) Uani 1 1 d .
C00L C 0.8072(5) 0.3194(4) 0.5951(3) 0.0628(10) Uani 1 1 d .
H00L H 0.8047 0.2512 0.5525 0.075 Uiso 1 1 calc R
C00M C 0.9014(5) 0.5281(5) 0.6552(3) 0.0672(11) Uani 1 1 d .
H00M H 0.9607 0.6003 0.6521 0.081 Uiso 1 1 calc R
C00N C 0.7282(5) 0.4148(6) 0.7280(3) 0.0719(12) Uani 1 1 d .
C00O C 0.7500(8) 0.8790(5) 0.2621(4) 0.0933(18) Uani 1 1 d .
H00O H 0.7219 0.9628 0.2792 0.112 Uiso 1 1 calc R
O00P O 0.4081(7) 0.2463(6) 0.0882(4) 0.1231(19) Uani 1 1 d .
O00Q O 0.3700(6) 0.4434(7) 0.0246(3) 0.1177(17) Uani 1 1 d .
C00R C 0.7077(7) 0.7659(5) 0.3055(3) 0.0781(15) Uani 1 1 d .
H00R H 0.6519 0.7750 0.3513 0.094 Uiso 1 1 calc R
C00S C 0.7226(6) 0.3159(5) 0.6627(3) 0.0720(12) Uani 1 1 d .
H00S H 0.6606 0.2456 0.6644 0.086 Uiso 1 1 calc R
C00T C 0.2287(5) 0.5057(5) 0.1784(3) 0.0692(11) Uani 1 1 d .
H00B H 0.2231 0.5439 0.2378 0.083 Uiso 1 1 calc R
H00D H 0.2357 0.5786 0.1364 0.083 Uiso 1 1 calc R
C00U C 0.0395(6) 0.3490(6) 0.2086(5) 0.0882(16) Uani 1 1 d .
H00U H 0.0816 0.3440 0.2686 0.106 Uiso 1 1 calc R
C00V C 0.8304(6) 0.8686(6) 0.1961(4) 0.0836(15) Uani 1 1 d .
H00V H 0.8591 0.9446 0.1679 0.100 Uiso 1 1 calc R
C00W C 0.8278(8) 0.6340(6) 0.2134(6) 0.109(3) Uani 1 1 d .
H00W H 0.8549 0.5503 0.1955 0.131 Uiso 1 1 calc R
C00X C 0.0349(6) 0.4315(11) 0.0594(4) 0.109(2) Uani 1 1 d .
H00X H 0.0720 0.4840 0.0171 0.130 Uiso 1 1 calc R
C00Y C 0.8698(9) 0.7454(8) 0.1706(7) 0.119(3) Uani 1 1 d .
H00Y H 0.9250 0.7366 0.1245 0.143 Uiso 1 1 calc R
C00Z C 0.6352(8) 0.4085(9) 0.8025(5) 0.106(2) Uani 1 1 d .
H00E H 0.6735 0.4638 0.8524 0.159 Uiso 1 1 calc GR
H00K H 0.6297 0.3182 0.8229 0.159 Uiso 1 1 calc GR
H00N H 0.5439 0.4397 0.7792 0.159 Uiso 1 1 calc GR
C010 C -0.1417(8) 0.2815(13) 0.0929(12) 0.164(6) Uani 1 1 d .
H010 H -0.2225 0.2334 0.0743 0.197 Uiso 1 1 calc R
C011 C -0.0798(8) 0.2769(8) 0.1820(8) 0.123(3) Uani 1 1 d .
H011 H -0.1185 0.2252 0.2241 0.147 Uiso 1 1 calc R
C012 C -0.0833(9) 0.3567(15) 0.0333(8) 0.155(5) Uani 1 1 d .
H012 H -0.1235 0.3583 -0.0271 0.186 Uiso 1 1 calc R
C013 C 0.4380(16) 0.1944(16) 0.0018(9) 0.198(6) Uani 1 1 d .
H01A H 0.3526 0.1700 -0.0349 0.296 Uiso 1 1 calc GR
H01B H 0.4967 0.1173 0.0120 0.296 Uiso 1 1 calc GR
H01C H 0.4844 0.2615 -0.0290 0.296 Uiso 1 1 calc GR

loop_
_atom_site_aniso_label
_atom_site_aniso_U_11
_atom_site_aniso_U_22
_atom_site_aniso_U_33
_atom_site_aniso_U_23
_atom_site_aniso_U_13
_atom_site_aniso_U_12
S001 0.0365(4) 0.0413(4) 0.0808(5) 0.0044(4) -0.0028(3) 0.0013(3)
O002 0.0407(13) 0.0622(18) 0.103(2) 0.0095(17) -0.0097(14) -0.0030(12)
O003 0.0532(15) 0.0457(15) 0.106(2) 0.0023(16) 0.0122(15) 0.0072(12)
N004 0.0390(13) 0.0448(16) 0.0612(14) 0.0014(13) 0.0036(11) -0.0053(11)
C005 0.0413(16) 0.0437(17) 0.0534(16) -0.0012(14) 0.0073(13) -0.0009(13)
C006 0.0363(15) 0.0458(17) 0.0487(14) -0.0031(13) 0.0033(12) -0.0031(12)
N007 0.0395(15) 0.0497(17) 0.0728(18) 0.0059(15) 0.0026(13) -0.0072(12)
C008 0.0401(15) 0.0466(19) 0.0538(15) -0.0019(15) 0.0066(12) -0.0006(14)
C009 0.0433(17) 0.0510(19) 0.0571(17) -0.0033(15) 0.0063(14) 0.0068(15)
C00A 0.0423(19) 0.082(3) 0.0566(18) 0.0056(19) 0.0121(15) -0.0017(18)
C00B 0.0387(16) 0.0462(18) 0.0560(16) 0.0041(14) 0.0029(13) -0.0042(13)
C00C 0.055(2) 0.0487(19) 0.0573(18) 0.0040(15) 0.0015(15) -0.0080(15)
C00D 0.0470(16) 0.0429(17) 0.0686(18) 0.0055(18) -0.0108(14) 0.0007(16)
C00E 0.056(2) 0.096(4) 0.068(2) -0.010(2) 0.0004(19) -0.015(2)
C00F 0.0390(17) 0.051(2) 0.071(2) -0.0025(16) 0.0163(15) 0.0007(14)
C00G 0.0538(19) 0.058(2) 0.0539(16) 0.0011(17) -0.0025(14) -0.0088(18)
C00H 0.077(3) 0.064(3) 0.080(3) -0.009(2) 0.003(2) 0.003(2)
C00I 0.049(2) 0.067(2) 0.066(2) 0.0173(19) 0.0046(16) -0.0131(18)
C00J 0.048(2) 0.048(2) 0.079(2) 0.0088(19) 0.0056(17) -0.0020(16)
C00K 0.054(2) 0.066(2) 0.083(2) -0.014(3) -0.0040(18) 0.013(2)
C00L 0.070(3) 0.046(2) 0.068(2) 0.0025(18) -0.0030(19) -0.0039(18)
C00M 0.065(2) 0.046(2) 0.086(3) -0.002(2) -0.008(2) -0.0023(17)
C00N 0.070(3) 0.074(3) 0.069(2) 0.014(2) 0.0024(19) 0.005(2)
C00O 0.148(6) 0.045(2) 0.085(3) -0.001(2) 0.010(4) -0.013(3)
O00P 0.166(5) 0.103(4) 0.102(3) -0.027(3) 0.025(3) 0.046(4)
O00Q 0.155(4) 0.135(4) 0.0632(18) 0.007(3) 0.016(2) -0.034(4)
C00R 0.123(5) 0.051(3) 0.063(2) -0.0053(19) 0.024(3) -0.006(2)
C00S 0.073(3) 0.060(3) 0.080(3) 0.012(2) 0.001(2) -0.012(2)
C00T 0.067(3) 0.060(3) 0.077(2) -0.008(2) -0.005(2) 0.001(2)
C00U 0.066(3) 0.071(3) 0.126(5) 0.012(3) 0.007(3) 0.012(2)
C00V 0.092(4) 0.067(3) 0.089(3) 0.026(3) 0.005(3) -0.025(3)
C00W 0.124(5) 0.068(3) 0.153(6) 0.040(4) 0.089(5) 0.035(3)
C00X 0.064(3) 0.172(7) 0.085(3) -0.025(5) -0.008(2) 0.006(4)
C00Y 0.124(6) 0.092(4) 0.162(7) 0.048(5) 0.089(6) 0.018(4)
C00Z 0.107(5) 0.124(6) 0.090(4) 0.008(4) 0.022(3) -0.005(4)
C010 0.053(4) 0.143(8) 0.284(17) -0.065(10) -0.018(7) -0.006(4)
C011 0.066(4) 0.079(4) 0.223(11) 0.016(5) 0.018(5) 0.005(3)
C012 0.083(5) 0.221(13) 0.146(8) -0.079(9) -0.039(5) 0.009(7)
C013 0.258(16) 0.195(12) 0.153(8) -0.078(9) 0.074(10) 0.052(11)

loop_
_atom_type_symbol
_atom_type_description
_atom_type_scat_dispersion_real
_atom_type_scat_dispersion_imag
_atom_type_scat_source
C C 0.0181 0.0091 'International Tables Vol C Tables 4.2.6.8 and 6.1.1.4'
H H 0.0000 0.0000 'International Tables Vol C Tables 4.2.6.8 and 6.1.1.4'
N N 0.0311 0.0180 'International Tables Vol C Tables 4.2.6.8 and 6.1.1.4'
O O 0.0492 0.0322 'International Tables Vol C Tables 4.2.6.8 and 6.1.1.4'
S S 0.3331 0.5567 'International Tables Vol C Tables 4.2.6.8 and 6.1.1.4'

loop_
_geom_angle_atom_site_label_1
_geom_angle_atom_site_label_2
_geom_angle_atom_site_label_3
_geom_angle
O002 S001 N007 103.87(19)
O002 S001 C00D 110.9(2)
O003 S001 O002 119.3(2)
O003 S001 N007 107.6(2)
O003 S001 C00D 107.7(2)
N007 S001 C00D 106.70(17)
C005 N004 N007 118.0(3)
N004 C005 C008 115.4(3)
N004 C005 C00B 123.3(3)
C008 C005 C00B 121.3(3)
C009 C006 C008 120.0(3)
C009 C006 C00F 117.7(3)
C00F C006 C008 122.3(3)
S001 N007 H007 124.0
N004 N007 S001 112.0(3)
N004 N007 H007 124.0
C005 C008 C006 118.5(3)
C00C C008 C005 120.3(3)
C00C C008 C006 121.2(3)
C006 C009 H009 119.3
C00A C009 C006 121.4(4)
C00A C009 H009 119.3
C009 C00A H00A 119.9
C00I C00A C009 120.2(4)
C00I C00A H00A 119.9
C00R C00B C005 122.5(4)
C00R C00B C00W 118.1(4)
C00W C00B C005 119.4(4)
C008 C00C H00C 117.8
C008 C00C C00G 124.3(4)
C00G C00C H00C 117.8
C00L C00D S001 119.0(3)
C00M C00D S001 119.5(3)
C00M C00D C00L 121.4(4)
O00P C00E C00G 111.7(5)
O00Q C00E C00G 124.0(6)
O00Q C00E O00P 124.3(6)
C006 C00F H00F 119.7
C00J C00F C006 120.5(3)
C00J C00F H00F 119.7
C00C C00G C00E 107.6(3)
C00C C00G H00G 108.4
C00C C00G C00T 113.7(4)
C00E C00G H00G 108.4
C00E C00G C00T 110.0(4)
C00T C00G H00G 108.4
C00M C00H H00H 119.6
C00N C00H H00H 119.6
C00N C00H C00M 120.8(5)
C00A C00I H00I 120.3
C00A C00I C00J 119.3(4)
C00J C00I H00I 120.3
C00F C00J C00I 120.9(4)
C00F C00J H00J 119.6
C00I C00J H00J 119.6
C00U C00K C00T 120.5(5)
C00X C00K C00T 121.5(6)
C00X C00K C00U 118.0(6)
C00D C00L H00L 120.9
C00S C00L C00D 118.2(4)
C00S C00L H00L 120.9
C00D C00M C00H 119.2(4)
C00D C00M H00M 120.4
C00H C00M H00M 120.4
C00H C00N C00S 118.9(5)
C00H C00N C00Z 120.4(6)
C00S C00N C00Z 120.7(6)
C00R C00O H00O 119.5
C00V C00O H00O 119.5
C00V C00O C00R 120.9(6)
C00E O00P C013 115.5(8)
C00B C00R C00O 120.4(5)
C00B C00R H00R 119.8
C00O C00R H00R 119.8
C00L C00S C00N 121.5(5)
C00L C00S H00S 119.3
C00N C00S H00S 119.3
C00G C00T H00B 109.0
C00G C00T H00D 109.0
C00K C00T C00G 112.7(4)
C00K C00T H00B 109.0
C00K C00T H00D 109.0
H00B C00T H00D 107.8
C00K C00U H00U 119.3
C011 C00U C00K 121.3(8)
C011 C00U H00U 119.3
C00O C00V H00V 120.4
C00O C00V C00Y 119.2(5)
C00Y C00V H00V 120.4
C00B C00W H00W 119.2
C00B C00W C00Y 121.5(6)
C00Y C00W H00W 119.2
C00K C00X H00X 120.0
C00K C00X C012 120.1(9)
C012 C00X H00X 120.0
C00V C00Y C00W 119.8(6)
C00V C00Y H00Y 120.1
C00W C00Y H00Y 120.1
C00N C00Z H00E 109.5
C00N C00Z H00K 109.5
C00N C00Z H00N 109.5
H00E C00Z H00K 109.5
H00E C00Z H00N 109.5
H00K C00Z H00N 109.5
C011 C010 H010 120.6
C012 C010 H010 120.6
C012 C010 C011 118.9(8)
C00U C011 C010 119.9(10)
C00U C011 H011 120.1
C010 C011 H011 120.1
C00X C012 H012 119.1
C010 C012 C00X 121.8(9)
C010 C012 H012 119.1
O00P C013 H01A 109.5
O00P C013 H01B 109.5
O00P C013 H01C 109.5
H01A C013 H01B 109.5
H01A C013 H01C 109.5
H01B C013 H01C 109.5

loop_
_geom_bond_atom_site_label_1
_geom_bond_atom_site_label_2
_geom_bond_distance
S001 O002 1.417(3)
S001 O003 1.417(3)
S001 N007 1.656(3)
S001 C00D 1.755(4)
N004 C005 1.284(5)
N004 N007 1.385(4)
C005 C008 1.481(5)
C005 C00B 1.505(5)
C006 C008 1.485(5)
C006 C009 1.384(5)
C006 C00F 1.396(5)
N007 H007 0.8600
C008 C00C 1.349(5)
C009 H009 0.9300
C009 C00A 1.379(6)
C00A H00A 0.9300
C00A C00I 1.372(7)
C00B C00R 1.348(6)
C00B C00W 1.366(7)
C00C H00C 0.9300
C00C C00G 1.508(5)
C00D C00L 1.388(6)
C00D C00M 1.372(6)
C00E C00G 1.513(6)
C00E O00P 1.301(8)
C00E O00Q 1.189(8)
C00F H00F 0.9300
C00F C00J 1.374(6)
C00G H00G 0.9800
C00G C00T 1.528(6)
C00H H00H 0.9300
C00H C00M 1.386(8)
C00H C00N 1.380(8)
C00I H00I 0.9300
C00I C00J 1.374(6)
C00J H00J 0.9300
C00K C00T 1.503(7)
C00K C00U 1.380(9)
C00K C00X 1.377(7)
C00L H00L 0.9300
C00L C00S 1.382(8)
C00M H00M 0.9300
C00N C00S 1.384(8)
C00N C00Z 1.523(8)
C00O H00O 0.9300
C00O C00R 1.394(8)
C00O C00V 1.338(9)
O00P C013 1.453(10)
C00R H00R 0.9300
C00S H00S 0.9300
C00T H00B 0.9700
C00T H00D 0.9700
C00U H00U 0.9300
C00U C011 1.377(10)
C00V H00V 0.9300
C00V C00Y 1.363(10)
C00W H00W 0.9300
C00W C00Y 1.375(8)
C00X H00X 0.9300
C00X C012 1.382(13)
C00Y H00Y 0.9300
C00Z H00E 0.9600
C00Z H00K 0.9600
C00Z H00N 0.9600
C010 H010 0.9300
C010 C011 1.381(18)
C010 C012 1.346(18)
C011 H011 0.9300
C012 H012 0.9300
C013 H01A 0.9600
C013 H01B 0.9600
C013 H01C 0.9600
